data_2213515
loop_
_publ_author_name
'Wang, Zi-Liang'
'Wei, Lin-Heng'

_publ_section_title
;
 Benzimidazolium 2-nitrobenzoate bis(2-nitrobenzoic acid)
;
_journal_coeditor_code RK2005
_journal_issue 5
_journal_name_full 'Acta Crystallographica Section E'
_journal_page_first o2574
_journal_page_last o2575
_journal_paper_doi 10.1107/S1600536807018636
_journal_volume 63
_journal_year 2007
_chemical_formula_iupac 'C7 H7 N2 +, C7 H4 N O4 -, 2C7 H5 N O4'
_chemical_formula_moiety 'C7 H7 N2 +, C7 H4 N O4 -, 2(C7 H5 N O4)'
_chemical_formula_sum 'C28 H21 N5 O12'
_chemical_formula_weight 619.5
_chemical_name_systematic
;
Benzimidazolium 2-nitrobenzoate bis(2-nitrobenzoic acid)
;
_space_group_IT_number 2
_symmetry_cell_setting triclinic
_symmetry_space_group_name_Hall '-P 1'
_symmetry_space_group_name_H-M 'P -1'
_atom_sites_solution_hydrogens geom
_atom_sites_solution_primary direct
_atom_sites_solution_secondary difmap
_audit_creation_method SHELXL-97
_cell_angle_alpha 115.085(3)
_cell_angle_beta 101.372(3)
_cell_angle_gamma 91.148(3)
_cell_formula_units_Z 2
_cell_length_a 7.6656(13)
_cell_length_b 13.813(2)
_cell_length_c 14.969(3)
_cell_measurement_reflns_used 3767
_cell_measurement_temperature 299(2)
_cell_measurement_theta_max 25.42
_cell_measurement_theta_min 2.70
_cell_volume 1397.7(4)
_computing_cell_refinement SMART
_computing_data_collection 'SMART (Bruker, 2001)'
_computing_data_reduction 'SAINT-Plus (Bruker, 2001)'
_computing_molecular_graphics 'PLATON (Spek, 2003)'
_computing_publication_material PLATON
_computing_structure_refinement 'SHELXL97 (Sheldrick, 1997)'
_computing_structure_solution 'SHELXS97 (Sheldrick, 1997)'
_diffrn_ambient_temperature 299(2)
_diffrn_measured_fraction_theta_full 0.986
_diffrn_measured_fraction_theta_max 0.986
_diffrn_measurement_device_type 'Bruker SMART APEX CCD area-detector'
_diffrn_measurement_method \w
_diffrn_radiation_monochromator graphite
_diffrn_radiation_source 'fine-focus sealed tube'
_diffrn_radiation_type MoK\a
_diffrn_radiation_wavelength 0.71073
_diffrn_reflns_av_R_equivalents 0.0253
_diffrn_reflns_av_sigmaI/netI 0.0336
_diffrn_reflns_limit_h_max 9
_diffrn_reflns_limit_h_min -9
_diffrn_reflns_limit_k_max 17
_diffrn_reflns_limit_k_min -16
_diffrn_reflns_limit_l_max 18
_diffrn_reflns_limit_l_min -18
_diffrn_reflns_number 12065
_diffrn_reflns_theta_full 26.00
_diffrn_reflns_theta_max 26.00
_diffrn_reflns_theta_min 1.64
_diffrn_standards_decay_% 0
_diffrn_standards_interval_count 0
_diffrn_standards_interval_time 0
_diffrn_standards_number 0
_exptl_absorpt_coefficient_mu 0.118
_exptl_absorpt_correction_T_max 0.9883
_exptl_absorpt_correction_T_min 0.9768
_exptl_absorpt_correction_type multi-scan
_exptl_absorpt_process_details '(SADABS; Sheldrick, 2001)'
_exptl_crystal_colour colorless
_exptl_crystal_density_diffrn 1.472
_exptl_crystal_density_method 'not measured'
_exptl_crystal_description block
_exptl_crystal_F_000 640
_exptl_crystal_size_max 0.20
_exptl_crystal_size_mid 0.10
_exptl_crystal_size_min 0.10
_refine_diff_density_max 0.756
_refine_diff_density_min -0.419
_refine_ls_extinction_method none
_refine_ls_goodness_of_fit_ref 1.023
_refine_ls_hydrogen_treatment mixed
_refine_ls_matrix_type full
_refine_ls_number_parameters 450
_refine_ls_number_reflns 5420
_refine_ls_number_restraints 86
_refine_ls_restrained_S_all 1.097
_refine_ls_R_factor_all 0.0840
_refine_ls_R_factor_gt 0.0682
_refine_ls_shift/su_max 0.009
_refine_ls_shift/su_mean 0.000
_refine_ls_structure_factor_coef Fsqd
_refine_ls_weighting_details 'calc w=1/[\s^2^(Fo^2^)+(0.073P)^2^+1.1167P] where P=(Fo^2^+2Fc^2^)/3'
_refine_ls_weighting_scheme calc
_refine_ls_wR_factor_gt 0.1647
_refine_ls_wR_factor_ref 0.1747
_reflns_number_gt 4257
_reflns_number_total 5420
_reflns_threshold_expression I>2\s(I)
_cod_data_source_file rk2005.cif
_cod_data_source_block I
_cod_database_code 2213515
_cod_database_fobs_code 2213515

loop_
_symmetry_equiv_pos_as_xyz
'x, y, z'
'-x, -y, -z'

loop_
_atom_site_type_symbol
_atom_site_label
_atom_site_fract_x
_atom_site_fract_y
_atom_site_fract_z
_atom_site_U_iso_or_equiv
_atom_site_adp_type
_atom_site_calc_flag
_atom_site_refinement_flags
_atom_site_occupancy
_atom_site_disorder_assembly
_atom_site_disorder_group
N N1 0.15610(16) 0.86532(8) 0.14928(7) 0.0620(4) Uani d . 1 . .
N N2 0.14374(13) 0.70537(7) 0.39861(7) 0.0487(3) Uani d . 1 . .
N N3 0.4986(3) 0.2054(2) 0.09334(16) 0.0915(3) Uani d PDU 0.4789(12) A 1
N N3' 0.4849(3) 0.1462(2) 0.08746(18) 0.0944(3) Uani d PDU 0.5211(12) A 2
N N4 0.59997(14) 0.75043(7) 0.37448(8) 0.0572(3) Uani d D 1 . .
H H4A 0.5574(12) 0.8132(4) 0.3835(9) 0.083(5) Uiso d D 1 . .
N N5 0.67701(12) 0.61636(7) 0.40498(6) 0.0471(3) Uani d D 1 . .
H H5 0.7085(15) 0.5777(4) 0.4397(4) 0.062(4) Uiso d D 1 . .
O O1 0.27793(14) 0.92542(9) 0.15243(7) 0.0849(4) Uani d . 1 . .
O O2 0.11965(19) 0.77070(9) 0.08876(8) 0.0956(5) Uani d . 1 . .
O O3 0.37025(11) 0.87746(6) 0.32486(6) 0.0611(3) Uani d . 1 . .
O O4 0.36178(13) 1.02599(7) 0.45989(7) 0.0696(3) Uani d . 1 . .
O O5 0.27096(10) 0.44205(6) 0.42870(5) 0.0502(2) Uani d . 1 . .
O O6 0.02529(11) 0.52429(6) 0.43339(5) 0.0560(2) Uani d DU 1 . .
H H6 0.0329(17) 0.5334(7) 0.4933(3) 0.0698(5) Uiso d DU 1 . .
O O7 0.24796(13) 0.71798(8) 0.47642(6) 0.0725(4) Uani d . 1 . .
O O8 0.03757(14) 0.76771(7) 0.39267(8) 0.0753(3) Uani d . 1 . .
O O9 0.55330(11) 0.36906(6) 0.34744(6) 0.0635(3) Uani d D 1 A .
H H9 0.4651(6) 0.3892(9) 0.3746(5) 0.072(4) Uiso d D 1 . .
O O10 0.45655(12) 0.20727(7) 0.32648(8) 0.0780(3) Uani d . 1 A .
O O11 0.37243(14) 0.20469(10) 0.11949(8) 0.0958(2) Uani d DU 1 . .
O O12 0.4898(3) 0.2191(2) 0.01902(15) 0.0930(6) Uani d PDU 0.4789(12) A 1
O O12' 0.4367(3) 0.0600(2) 0.01140(17) 0.1060(6) Uani d PDU 0.5211(12) A 2
C C1 0.10919(15) 0.96439(8) 0.32323(8) 0.0439(3) Uani d . 1 . .
C C2 0.03916(16) 0.91187(8) 0.21975(8) 0.0497(3) Uani d . 1 . .
C C3 -0.13967(18) 0.90674(10) 0.17707(11) 0.0695(5) Uani d . 1 . .
H H3 -0.1831 0.8701 0.1073 0.083 Uiso calc R 1 . .
C C4 -0.25210(19) 0.95648(11) 0.23914(12) 0.0804(5) Uani d . 1 . .
H H4 -0.3732 0.9531 0.2115 0.096 Uiso calc R 1 . .
C C5 -0.18676(19) 1.01144(11) 0.34222(12) 0.0757(5) Uani d . 1 . .
H H5A -0.2632 1.0460 0.3840 0.091 Uiso calc R 1 . .
C C6 -0.00710(17) 1.01521(9) 0.38373(9) 0.0569(4) Uani d . 1 . .
H H6A 0.0360 1.0525 0.4534 0.068 Uiso calc R 1 . .
C C7 0.29598(15) 0.95401(8) 0.37039(8) 0.0444(3) Uani d . 1 . .
C C8 0.15171(13) 0.61002(8) 0.30571(7) 0.0390(3) Uani d . 1 . .
C C9 0.17522(13) 0.51195(8) 0.30865(7) 0.0399(3) Uani d . 1 . .
C C10 0.19259(16) 0.42694(9) 0.22019(8) 0.0498(3) Uani d . 1 . .
H H10 0.2092 0.3600 0.2193 0.060 Uiso calc R 1 . .
C C11 0.18561(17) 0.44007(10) 0.13254(8) 0.0564(4) Uani d . 1 . .
H H11 0.1980 0.3822 0.0736 0.068 Uiso calc R 1 . .
C C12 0.16064(17) 0.53784(10) 0.13277(8) 0.0552(4) Uani d . 1 . .
H H12 0.1549 0.5460 0.0737 0.066 Uiso calc R 1 . .
C C13 0.14393(16) 0.62422(9) 0.21969(8) 0.0507(3) Uani d . 1 . .
H H13 0.1277 0.6910 0.2202 0.061 Uiso calc R 1 . .
C C14 0.16146(14) 0.49130(8) 0.39806(7) 0.0400(3) Uani d . 1 . .
C C15 0.69721(14) 0.22620(8) 0.25323(7) 0.0410(3) Uani d D 1 A .
C C16 0.66886(16) 0.17974(13) 0.15050(9) 0.0735(5) Uani d D 1 . .
C C17 0.8107(3) 0.1659(2) 0.10221(16) 0.0586(8) Uani d PDU 0.4789(12) A 1
H H17 0.8007 0.1685 0.0403 0.070 Uiso calc PR 0.4789(12) A 1
C C17' 0.7945(3) 0.11643(19) 0.09974(17) 0.0603(8) Uani d PDU 0.5211(12) A 2
H H17' 0.7615 0.0593 0.0354 0.072 Uiso calc PR 0.5211(12) A 2
C C18 0.97102(16) 0.14776(12) 0.15510(11) 0.0748(5) Uani d D 1 . .
H H18 1.0505 0.1051 0.1206 0.090 Uiso calc R 1 A 1
C C19 1.00498(16) 0.19388(10) 0.25659(10) 0.0591(4) Uani d . 1 A .
H H19 1.1201 0.1990 0.2939 0.071 Uiso calc R 1 . .
C C20 0.86951(16) 0.23375(10) 0.30590(9) 0.0554(4) Uani d . 1 . .
H H20 0.8954 0.2665 0.3763 0.066 Uiso calc R 1 A .
C C21 0.55229(14) 0.26514(9) 0.31051(8) 0.0446(3) Uani d . 1 . .
C C22 0.62464(14) 0.67197(8) 0.28454(8) 0.0467(3) Uani d . 1 . .
C C23 0.60842(18) 0.66923(10) 0.18950(9) 0.0658(4) Uani d . 1 . .
H H23 0.5734 0.7269 0.1765 0.079 Uiso calc R 1 . .
C C24 0.64656(19) 0.57727(12) 0.11604(10) 0.0739(5) Uani d . 1 . .
H H24 0.6396 0.5728 0.0517 0.089 Uiso calc R 1 . .
C C25 0.69521(19) 0.49056(12) 0.13479(10) 0.0673(5) Uani d . 1 . .
H H25 0.7186 0.4292 0.0823 0.081 Uiso calc R 1 . .
C C26 0.70991(17) 0.49219(10) 0.22753(9) 0.0561(4) Uani d . 1 . .
H H26 0.7422 0.4334 0.2395 0.067 Uiso calc R 1 . .
C C27 0.67425(14) 0.58608(8) 0.30374(7) 0.0416(3) Uani d . 1 . .
C C28 0.63314(16) 0.71524(9) 0.44394(9) 0.0531(4) Uani d . 1 . .
H H28 0.6267 0.7543 0.5111 0.064 Uiso calc R 1 . .

loop_
_atom_site_aniso_label
_atom_site_aniso_U_11
_atom_site_aniso_U_22
_atom_site_aniso_U_33
_atom_site_aniso_U_12
_atom_site_aniso_U_13
_atom_site_aniso_U_23
N1 0.0709(7) 0.0688(5) 0.0421(4) 0.0056(5) -0.0030(4) 0.0272(3)
N2 0.0494(5) 0.0505(4) 0.0458(4) 0.0036(4) 0.0163(4) 0.0185(3)
N3 0.0615(4) 0.1261(4) 0.0625(4) 0.0218(4) 0.0017(4) 0.0231(4)
N3' 0.0620(4) 0.1246(4) 0.0654(4) 0.0253(4) -0.0014(4) 0.0185(4)
N4 0.0600(5) 0.0529(4) 0.0745(5) 0.0233(4) 0.0287(4) 0.0362(3)
N5 0.0464(5) 0.0569(4) 0.0469(4) 0.0158(4) 0.0115(3) 0.0302(3)
O1 0.0719(6) 0.1105(7) 0.0719(5) -0.0043(5) 0.0169(5) 0.0397(4)
O2 0.1411(10) 0.0708(6) 0.0591(5) 0.0073(6) 0.0227(6) 0.0139(4)
O3 0.0601(5) 0.0575(4) 0.0481(4) 0.0254(4) -0.0036(4) 0.0124(3)
O4 0.0682(5) 0.0601(5) 0.0487(4) 0.0192(4) -0.0088(4) 0.0030(4)
O5 0.0581(4) 0.0645(3) 0.0455(3) 0.0295(3) 0.0254(3) 0.0337(2)
O6 0.0585(4) 0.0803(4) 0.0551(3) 0.0300(3) 0.0320(3) 0.0446(2)
O7 0.0721(6) 0.0873(6) 0.0398(4) 0.0126(5) 0.0085(4) 0.0124(4)
O8 0.0865(6) 0.0564(4) 0.0816(5) 0.0285(4) 0.0243(5) 0.0257(4)
O9 0.0747(5) 0.0557(4) 0.0712(4) 0.0210(4) 0.0465(3) 0.0246(3)
O10 0.0632(5) 0.0663(5) 0.1064(6) 0.0037(4) 0.0485(4) 0.0271(4)
O11 0.0621(3) 0.1258(3) 0.0680(3) 0.0258(3) -0.0015(3) 0.0193(3)
O12 0.0686(7) 0.1317(8) 0.0612(7) 0.0169(7) -0.0023(7) 0.0330(7)
O12' 0.0717(7) 0.1273(8) 0.0725(7) 0.0212(7) -0.0049(7) 0.0088(7)
C1 0.0429(5) 0.0423(4) 0.0502(5) 0.0074(4) 0.0054(4) 0.0256(3)
C2 0.0472(6) 0.0496(5) 0.0540(5) 0.0012(5) -0.0006(5) 0.0296(4)
C3 0.0529(7) 0.0683(6) 0.0790(7) -0.0072(6) -0.0157(6) 0.0382(5)
C4 0.0396(7) 0.0840(7) 0.1238(9) 0.0002(6) -0.0044(7) 0.0613(6)
C5 0.0527(7) 0.0782(7) 0.1165(9) 0.0210(6) 0.0292(6) 0.0567(6)
C6 0.0554(6) 0.0592(5) 0.0652(6) 0.0164(5) 0.0164(5) 0.0340(4)
C7 0.0458(6) 0.0428(4) 0.0434(5) 0.0096(4) 0.0034(4) 0.0204(3)
C8 0.0355(5) 0.0468(4) 0.0379(4) 0.0042(4) 0.0119(4) 0.0199(3)
C9 0.0362(5) 0.0519(5) 0.0383(4) 0.0092(4) 0.0142(4) 0.0233(3)
C10 0.0579(6) 0.0521(5) 0.0467(5) 0.0143(5) 0.0244(4) 0.0228(4)
C11 0.0675(7) 0.0629(6) 0.0349(5) 0.0063(6) 0.0199(5) 0.0141(4)
C12 0.0609(7) 0.0752(6) 0.0370(4) 0.0005(5) 0.0128(4) 0.0310(4)
C13 0.0551(6) 0.0559(5) 0.0496(5) 0.0011(5) 0.0121(4) 0.0313(3)
C14 0.0430(5) 0.0467(4) 0.0391(4) 0.0153(4) 0.0195(4) 0.0223(3)
C15 0.0381(5) 0.0409(4) 0.0437(4) 0.0040(4) 0.0104(4) 0.0177(3)
C16 0.0375(6) 0.1275(11) 0.0418(6) 0.0105(7) 0.0089(5) 0.0241(6)
C17 0.0543(12) 0.0728(14) 0.0425(10) -0.0106(11) 0.0239(9) 0.0146(9)
C17' 0.0606(13) 0.0636(12) 0.0576(11) 0.0011(11) 0.0199(10) 0.0249(9)
C18 0.0468(6) 0.0943(9) 0.0787(7) 0.0130(6) 0.0356(5) 0.0239(7)
C19 0.0358(5) 0.0683(6) 0.0766(7) 0.0089(5) 0.0139(5) 0.0341(5)
C20 0.0414(6) 0.0717(6) 0.0484(5) 0.0094(5) 0.0077(5) 0.0229(5)
C21 0.0362(5) 0.0526(5) 0.0405(5) 0.0074(4) 0.0079(4) 0.0166(4)
C22 0.0378(5) 0.0563(5) 0.0569(5) 0.0103(4) 0.0145(4) 0.0331(4)
C23 0.0569(7) 0.0923(6) 0.0740(5) 0.0107(6) 0.0152(5) 0.0602(4)
C24 0.0632(7) 0.1134(9) 0.0507(5) -0.0027(7) 0.0169(5) 0.0399(5)
C25 0.0626(7) 0.0751(8) 0.0505(6) -0.0064(6) 0.0201(5) 0.0120(5)
C26 0.0524(6) 0.0493(5) 0.0629(6) 0.0029(5) 0.0172(5) 0.0194(4)
C27 0.0336(5) 0.0502(5) 0.0445(4) 0.0046(4) 0.0089(4) 0.0239(3)
C28 0.0472(6) 0.0617(6) 0.0493(5) 0.0147(5) 0.0167(4) 0.0204(4)

loop_
_atom_type_symbol
_atom_type_description
_atom_type_scat_dispersion_real
_atom_type_scat_dispersion_imag
_atom_type_scat_source
C C 0.0033 0.0016 'International Tables Vol C Tables 4.2.6.8 and 6.1.1.4'
H H 0.0000 0.0000 'International Tables Vol C Tables 4.2.6.8 and 6.1.1.4'
N N 0.0061 0.0033 'International Tables Vol C Tables 4.2.6.8 and 6.1.1.4'
O O 0.0106 0.0060 'International Tables Vol C Tables 4.2.6.8 and 6.1.1.4'

loop_
_geom_angle_atom_site_label_1
_geom_angle_atom_site_label_2
_geom_angle_atom_site_label_3
_geom_angle
O1 N1 O2 124.69(13)
O1 N1 C2 117.37(9)
O2 N1 C2 117.85(12)
O8 N2 O7 124.27(9)
O8 N2 C8 118.34(9)
O7 N2 C8 117.36(10)
O11 N3 O12 117.3(2)
O11 N3 C16 117.9(2)
O12 N3 C16 124.6(2)
O11 N3' O12' 119.1(2)
O11 N3' C16 116.20(17)
O12' N3' C16 124.4(2)
C28 N4 C22 109.08(10)
C28 N4 H4A 124.5(9)
C22 N4 H4A 126.1(9)
C28 N5 C27 108.09(11)
C28 N5 H5 125.0(4)
C27 N5 H5 126.8(4)
C14 O6 H6 115.0(9)
C21 O9 H9 111.2(8)
N3 O11 N3' 39.1(2)
C6 C1 C2 117.22(10)
C6 C1 C7 120.22(10)
C2 C1 C7 121.98(10)
C3 C2 C1 122.50(12)
C3 C2 N1 116.53(10)
C1 C2 N1 120.83(10)
C4 C3 C2 118.89(12)
C4 C3 H3 120.6
C2 C3 H3 120.6
C3 C4 C5 120.32(13)
C3 C4 H4 119.8
C5 C4 H4 119.8
C4 C5 C6 119.97(14)
C4 C5 H5A 120.0
C6 C5 H5A 120.0
C1 C6 C5 121.08(11)
C1 C6 H6A 119.5
C5 C6 H6A 119.5
O3 C7 O4 124.37(11)
O3 C7 C1 119.74(8)
O4 C7 C1 115.79(9)
C13 C8 C9 122.80(9)
C13 C8 N2 117.25(10)
C9 C8 N2 119.88(10)
C10 C9 C8 117.05(11)
C10 C9 C14 119.08(10)
C8 C9 C14 123.48(8)
C9 C10 C11 120.86(12)
C9 C10 H10 119.6
C11 C10 H10 119.6
C12 C11 C10 120.17(10)
C12 C11 H11 119.9
C10 C11 H11 119.9
C11 C12 C13 120.42(12)
C11 C12 H12 119.8
C13 C12 H12 119.8
C8 C13 C12 118.70(12)
C8 C13 H13 120.6
C12 C13 H13 120.6
O5 C14 O6 124.99(11)
O5 C14 C9 120.97(10)
O6 C14 C9 113.95(10)
C16 C15 C20 116.42(11)
C16 C15 C21 124.18(10)
C20 C15 C21 119.37(10)
C15 C16 C17 121.43(12)
C15 C16 C17' 121.48(14)
C17 C16 C17' 27.76(16)
C15 C16 N3' 120.18(15)
C17 C16 N3' 118.36(16)
C17' C16 N3' 111.90(14)
C15 C16 N3 115.99(13)
C17 C16 N3 113.04(18)
C17' C16 N3 122.43(15)
N3' C16 N3 30.06(16)
C16 C17 C18 114.4(2)
C16 C17 H17 122.8
C18 C17 H17 122.8
C18 C17' C16 113.90(15)
C18 C17' H17' 123.1
C16 C17' H17' 123.1
C19 C18 C17' 119.43(16)
C19 C18 C17 117.92(14)
C17' C18 C17 27.91(16)
C19 C18 H18 121.0
C17' C18 H18 112.4
C17 C18 H18 121.0
C18 C19 C20 120.19(11)
C18 C19 H19 119.9
C20 C19 H19 119.9
C15 C20 C19 121.50(11)
C15 C20 H20 119.2
C19 C20 H20 119.2
O10 C21 O9 124.22(11)
O10 C21 C15 123.30(10)
O9 C21 C15 112.24(10)
N4 C22 C27 106.18(11)
N4 C22 C23 131.89(12)
C27 C22 C23 121.93(10)
C24 C23 C22 116.47(14)
C24 C23 H23 121.8
C22 C23 H23 121.8
C23 C24 C25 121.79(14)
C23 C24 H24 119.1
C25 C24 H24 119.1
C26 C25 C24 122.13(12)
C26 C25 H25 118.9
C24 C25 H25 118.9
C25 C26 C27 116.79(13)
C25 C26 H26 121.6
C27 C26 H26 121.6
C22 C27 N5 106.45(9)
C22 C27 C26 120.88(11)
N5 C27 C26 132.67(12)
N4 C28 N5 110.19(10)
N4 C28 H28 124.9
N5 C28 H28 124.9

loop_
_geom_bond_atom_site_label_1
_geom_bond_atom_site_label_2
_geom_bond_distance
N1 O1 1.2173(17)
N1 O2 1.2200(13)
N1 C2 1.4665(17)
N2 O8 1.2150(14)
N2 O7 1.2168(13)
N2 C8 1.4683(12)
N3 O11 1.114(3)
N3 O12 1.195(4)
N3 C16 1.548(3)
N3' O11 1.220(3)
N3' O12' 1.231(3)
N3' C16 1.474(2)
N4 C28 1.3081(19)
N4 C22 1.3763(14)
N4 H4A 0.898(6)
N5 C28 1.3186(15)
N5 C27 1.3861(14)
N5 H5 0.897(6)
O3 C7 1.2136(13)
O4 C7 1.2734(12)
O5 C14 1.2301(14)
O6 C14 1.2686(14)
O6 H6 0.841(5)
O9 C21 1.3005(14)
O9 H9 0.849(6)
O10 C21 1.2010(17)
C1 C6 1.3827(17)
C1 C2 1.3848(14)
C1 C7 1.5048(16)
C2 C3 1.3801(18)
C3 C4 1.370(2)
C3 H3 0.9300
C4 C5 1.377(2)
C4 H4 0.9300
C5 C6 1.3848(19)
C5 H5A 0.9300
C6 H6A 0.9300
C8 C13 1.3726(18)
C8 C9 1.3881(16)
C9 C10 1.3811(13)
C9 C14 1.5040(17)
C10 C11 1.3898(19)
C10 H10 0.9300
C11 C12 1.366(2)
C11 H11 0.9300
C12 C13 1.3742(15)
C12 H12 0.9300
C13 H13 0.9300
C15 C16 1.3601(15)
C15 C20 1.3751(15)
C15 C21 1.5057(16)
C16 C17 1.394(3)
C16 C17' 1.424(3)
C17 C18 1.413(3)
C17 H17 0.9300
C17' C18 1.391(2)
C17' H17' 0.9300
C18 C19 1.3410(19)
C18 H18 0.9300
C19 C20 1.3809(18)
C19 H19 0.9300
C20 H20 0.9300
C22 C27 1.3781(17)
C22 C23 1.3875(19)
C23 C24 1.3657(18)
C23 H23 0.9300
C24 C25 1.384(2)
C24 H24 0.9300
C25 C26 1.361(2)
C25 H25 0.9300
C26 C27 1.3931(15)
C26 H26 0.9300
C28 H28 0.9300

loop_
_geom_hbond_atom_site_label_D
_geom_hbond_atom_site_label_H
_geom_hbond_atom_site_label_A
_geom_hbond_site_symmetry_A
_geom_hbond_distance_DH
_geom_hbond_distance_HA
_geom_hbond_distance_DA
_geom_hbond_angle_DHA
N4 H4A O3 . 0.898(6) 1.957(9) 2.7286(14) 143.0(8)
N4 H4A O4 2_676 0.898(6) 2.402(8) 2.9925(12) 123.5(9)
N5 H5 O5 2_666 0.897(6) 2.077(6) 2.8867(14) 149.6(7)
N5 H5 O6 1_655 0.897(6) 2.560(11) 3.0121(13) 111.9(8)
O6 H6 O6 2_566 0.841(5) 1.720(9) 2.4508(18) 144.0(8)
O9 H9 O5 . 0.849(6) 1.849(6) 2.6956(12) 174.7(13)
